data_2008287
loop_
_publ_author_name
'Kandasamy Chinnakali'
'Hoong-Kun Fun'
'Annamalai Senthilvelan'
'Kamaraj Sriraghavan'
'Vayalakkavoor T. Ramakrishnan'

_publ_section_title
;Ethyl
 1-(2-chlorophenyl)-4,6-dimethyl-2-thioxo-1,2,3,4-tetrahydropyrimidine-5-carboxylate
;
_journal_issue 3
_journal_name_full 'Acta Crystallographica Section C'
_journal_page_first IUC9900017
_journal_paper_doi 10.1107/S0108270199099734
_journal_volume 55
_journal_year 1999
_chemical_formula_iupac 'C15 H17 Cl N2 O2 S'
_chemical_formula_sum 'C15 H17 Cl N2 O2 S'
_chemical_formula_weight 324.82
_chemical_name_systematic
;
Ethyl-1-(2-chlorophenyl)-4,6-dimethyl-1,2,3,4-tetrahydropyrimidine-2-thione-
5-carboxylate
;
_space_group_IT_number 61
_symmetry_cell_setting orthorhombic
_symmetry_space_group_name_Hall '-P 2ac 2ab'
_symmetry_space_group_name_H-M 'P b c a'
_audit_creation_method SHELXL-97
_cell_angle_alpha 90.00
_cell_angle_beta 90.00
_cell_angle_gamma 90.00
_cell_formula_units_Z 8
_cell_length_a 7.5623(2)
_cell_length_b 19.8757(6)
_cell_length_c 21.2828(6)
_cell_measurement_reflns_used 5821
_cell_measurement_temperature 293(2)
_cell_measurement_theta_max 27.50
_cell_measurement_theta_min 1.91
_cell_volume 3198.93(16)
_computing_cell_refinement 'SAINT (Siemens, 1996)'
_computing_data_collection 'SMART (Siemens, 1996)'
_computing_data_reduction SAINT
_computing_molecular_graphics SHELXTL
_computing_publication_material 'SHELXTL and PLATON (Spek, 1990)'
_computing_structure_refinement SHELXTL
_computing_structure_solution 'SHELXTL (Sheldrick, 1997)'
_diffrn_ambient_temperature 293(2)
_diffrn_detector_area_resol_mean 8.33
_diffrn_measurement_device 'Siemens SMART CCD area-detector'
_diffrn_measurement_method \w
_diffrn_radiation_monochromator graphite
_diffrn_radiation_source 'fine-focus sealed tube'
_diffrn_radiation_type MoK\a
_diffrn_radiation_wavelength 0.71073
_diffrn_reflns_av_R_equivalents 0.034
_diffrn_reflns_av_sigmaI/netI 0.025
_diffrn_reflns_limit_h_max 9
_diffrn_reflns_limit_h_min 0
_diffrn_reflns_limit_k_max 25
_diffrn_reflns_limit_k_min 0
_diffrn_reflns_limit_l_max 27
_diffrn_reflns_limit_l_min 0
_diffrn_reflns_number 19697
_diffrn_reflns_theta_max 27.50
_diffrn_reflns_theta_min 1.91
_exptl_absorpt_coefficient_mu 0.374
_exptl_absorpt_correction_T_max 0.956
_exptl_absorpt_correction_T_min 0.841
_exptl_absorpt_correction_type multi-scan
_exptl_absorpt_process_details '(SADABS; Sheldrick, 1996)'
_exptl_crystal_colour colourless
_exptl_crystal_density_diffrn 1.349
_exptl_crystal_density_method 'not measured'
_exptl_crystal_description plate
_exptl_crystal_F_000 1360
_exptl_crystal_size_max 0.48
_exptl_crystal_size_mid 0.38
_exptl_crystal_size_min 0.12
_refine_diff_density_max 0.62
_refine_diff_density_min -0.28
_refine_ls_extinction_method none
_refine_ls_goodness_of_fit_ref 1.211
_refine_ls_hydrogen_treatment constr
_refine_ls_matrix_type full
_refine_ls_number_parameters 193
_refine_ls_number_reflns 3661
_refine_ls_number_restraints 0
_refine_ls_restrained_S_all 1.211
_refine_ls_R_factor_all 0.071
_refine_ls_R_factor_gt 0.060
_refine_ls_shift/su_max <0.001
_refine_ls_shift/su_mean 0.000
_refine_ls_structure_factor_coef Fsqd
_refine_ls_weighting_details 'calc w = 1/[\s^2^(Fo^2^)+(0.0503P)^2^+2.7577P] where P = (Fo^2^+2Fc^2^)/3'
_refine_ls_weighting_scheme calc
_refine_ls_wR_factor_ref 0.150
_reflns_number_gt 3101
_reflns_number_total 3661
_reflns_threshold_expression I>2\s(I)
_cod_data_source_file qa0090.cif
_cod_data_source_block qa0090
_cod_depositor_comments
;
The following automatic conversions were performed:
'_symmetry_cell_setting' value 'Orthorhombic' changed to 'orthorhombic'
according to '/home/saulius/struct/CIF-dictionaries/cif_core.dic'
dictionary named 'cif_core.dic' version 2.4.1 from 2010-06-29.

Automatic conversion script
Id: cif_fix_enum 1527 2010-12-29 10:47:43Z saulius 
;
_cod_original_cell_volume 3198.9(2)
_cod_database_code 2008287

loop_
_symmetry_equiv_pos_as_xyz
'x, y, z'
'-x+1/2, -y, z+1/2'
'-x, y+1/2, -z+1/2'
'x+1/2, -y+1/2, -z'
'-x, -y, -z'
'x-1/2, y, -z-1/2'
'x, -y-1/2, z-1/2'
'-x-1/2, y-1/2, z'

loop_
_atom_site_label
_atom_site_fract_x
_atom_site_fract_y
_atom_site_fract_z
_atom_site_U_iso_or_equiv
_atom_site_adp_type
_atom_site_calc_flag
_atom_site_refinement_flags
_atom_site_occupancy
_atom_site_disorder_assembly
_atom_site_disorder_group
_atom_site_type_symbol
Cl1 0.21133(11) 0.21111(4) 0.61309(5) 0.0626(3) Uani d . 1 . . Cl
S1 0.20989(10) 0.08295(3) 0.49226(3) 0.0442(2) Uani d . 1 . . S
O1 0.3158(4) -0.01744(13) 0.79565(10) 0.0711(7) Uani d . 1 . . O
O2 0.2195(3) -0.10732(11) 0.74309(9) 0.0552(5) Uani d . 1 . . O
N1 0.3545(3) 0.07022(10) 0.60744(10) 0.0367(5) Uani d . 1 . . N
N2 0.1363(3) -0.00423(11) 0.58205(10) 0.0449(6) Uani d . 1 . . N
H2 0.0343 -0.0102 0.5650 0.054 Uiso calc R 1 . . H
C1 0.3553(3) 0.04629(12) 0.67072(11) 0.0378(5) Uani d . 1 . . C
C2 0.2746(3) -0.01223(13) 0.68340(11) 0.0378(5) Uani d . 1 . . C
C3 0.1949(4) -0.05186(14) 0.63015(12) 0.0417(6) Uani d . 1 . . C
H3 0.0914 -0.0762 0.6460 0.050 Uiso calc R 1 . . H
C4 0.2330(3) 0.04766(12) 0.56354(11) 0.0349(5) Uani d . 1 . . C
C5 0.4751(3) 0.12302(12) 0.58987(11) 0.0362(5) Uani d . 1 . . C
C6 0.4230(4) 0.19026(13) 0.59031(13) 0.0432(6) Uani d . 1 . . C
C7 0.5400(5) 0.24058(15) 0.57318(14) 0.0552(8) Uani d . 1 . . C
H7 0.5033 0.2852 0.5723 0.066 Uiso calc R 1 . . H
C8 0.7110(5) 0.22406(18) 0.55743(14) 0.0594(9) Uani d . 1 . . C
H8 0.7902 0.2577 0.5459 0.071 Uiso calc R 1 . . H
C9 0.7653(4) 0.1580(2) 0.55863(15) 0.0605(9) Uani d . 1 . . C
H9 0.8817 0.1473 0.5487 0.073 Uiso calc R 1 . . H
C10 0.6476(4) 0.10729(16) 0.57446(14) 0.0489(7) Uani d . 1 . . C
H10 0.6848 0.0627 0.5747 0.059 Uiso calc R 1 . . H
C11 0.4496(4) 0.09116(15) 0.71707(13) 0.0522(7) Uani d . 1 . . C
H11A 0.4335 0.0739 0.7588 0.078 Uiso calc R 1 . . H
H11B 0.4018 0.1358 0.7146 0.078 Uiso calc R 1 . . H
H11C 0.5735 0.0923 0.7073 0.078 Uiso calc R 1 . . H
C12 0.2725(4) -0.04264(14) 0.74662(13) 0.0441(6) Uani d . 1 . . C
C13 0.2293(5) -0.14650(18) 0.80027(14) 0.0583(8) Uani d . 1 . . C
H13A 0.1636 -0.1246 0.8336 0.070 Uiso calc R 1 . . H
H13B 0.3513 -0.1513 0.8136 0.070 Uiso calc R 1 . . H
C14 0.1509(6) -0.21401(19) 0.78613(17) 0.0737(11) Uani d . 1 . . C
H14A 0.1695 -0.2435 0.8212 0.111 Uiso calc R 1 . . H
H14B 0.2065 -0.2325 0.7495 0.111 Uiso calc R 1 . . H
H14C 0.0263 -0.2092 0.7787 0.111 Uiso calc R 1 . . H
C15 0.3215(5) -0.10232(15) 0.60134(14) 0.0587(8) Uani d . 1 . . C
H15A 0.2643 -0.1250 0.5671 0.088 Uiso calc R 1 . . H
H15B 0.3557 -0.1347 0.6326 0.088 Uiso calc R 1 . . H
H15C 0.4246 -0.0793 0.5862 0.088 Uiso calc R 1 . . H

loop_
_atom_site_aniso_label
_atom_site_aniso_U_11
_atom_site_aniso_U_22
_atom_site_aniso_U_33
_atom_site_aniso_U_12
_atom_site_aniso_U_13
_atom_site_aniso_U_23
Cl1 0.0503(4) 0.0489(4) 0.0886(6) 0.0125(3) -0.0035(4) -0.0124(4)
S1 0.0480(4) 0.0428(4) 0.0416(3) -0.0084(3) -0.0121(3) 0.0080(3)
O1 0.109(2) 0.0660(15) 0.0383(11) -0.0077(14) -0.0114(12) 0.0008(10)
O2 0.0717(14) 0.0554(11) 0.0386(10) -0.0130(11) -0.0054(10) 0.0133(9)
N1 0.0371(11) 0.0344(10) 0.0386(10) -0.0040(8) -0.0076(9) 0.0019(8)
N2 0.0414(12) 0.0480(13) 0.0453(12) -0.0149(10) -0.0166(10) 0.0100(10)
C1 0.0367(12) 0.0383(13) 0.0383(12) 0.0017(10) -0.0077(10) -0.0019(10)
C2 0.0367(13) 0.0422(13) 0.0346(12) -0.0014(11) -0.0027(10) 0.0011(10)
C3 0.0444(14) 0.0437(14) 0.0371(12) -0.0131(11) -0.0069(11) 0.0079(10)
C4 0.0304(12) 0.0343(12) 0.0399(12) -0.0002(9) -0.0060(10) -0.0001(10)
C5 0.0333(12) 0.0359(12) 0.0394(12) -0.0038(10) -0.0048(10) -0.0031(10)
C6 0.0419(14) 0.0398(13) 0.0481(14) -0.0029(11) -0.0059(12) -0.0035(11)
C7 0.068(2) 0.0422(15) 0.0557(17) -0.0149(14) -0.0140(15) 0.0016(13)
C8 0.062(2) 0.067(2) 0.0495(16) -0.0318(17) -0.0022(15) -0.0009(15)
C9 0.0382(15) 0.091(3) 0.0529(17) -0.0165(16) 0.0044(13) -0.0150(17)
C10 0.0386(14) 0.0534(16) 0.0546(16) -0.0016(13) -0.0038(12) -0.0107(13)
C11 0.0632(19) 0.0483(15) 0.0452(15) -0.0085(14) -0.0160(14) -0.0040(12)
C12 0.0434(14) 0.0511(15) 0.0378(12) 0.0013(12) -0.0004(11) 0.0043(12)
C13 0.067(2) 0.068(2) 0.0403(14) -0.0039(16) 0.0006(14) 0.0170(14)
C14 0.077(2) 0.075(2) 0.069(2) -0.024(2) -0.0117(19) 0.0320(18)
C15 0.087(2) 0.0408(15) 0.0478(16) -0.0001(16) -0.0067(16) -0.0023(12)

loop_
_atom_type_symbol
_atom_type_description
_atom_type_scat_dispersion_real
_atom_type_scat_dispersion_imag
_atom_type_scat_source
C C 0.0033 0.0016 'International Tables Vol C Tables 4.2.6.8 and 6.1.1.4'
H H 0.0000 0.0000 'International Tables Vol C Tables 4.2.6.8 and 6.1.1.4'
N N 0.0061 0.0033 'International Tables Vol C Tables 4.2.6.8 and 6.1.1.4'
O O 0.0106 0.0060 'International Tables Vol C Tables 4.2.6.8 and 6.1.1.4'
S S 0.1246 0.1234 'International Tables Vol C Tables 4.2.6.8 and 6.1.1.4'
Cl Cl 0.1484 0.1585 'International Tables Vol C Tables 4.2.6.8 and 6.1.1.4'

loop_
_geom_angle_atom_site_label_1
_geom_angle_atom_site_label_2
_geom_angle_atom_site_label_3
_geom_angle
C12 O2 C13 116.8(2)
C4 N1 C1 122.1(2)
C4 N1 C5 118.8(2)
C1 N1 C5 119.02(19)
C4 N2 C3 123.0(2)
C4 N2 H2 118.5
C3 N2 H2 118.5
C2 C1 N1 118.5(2)
C2 C1 C11 126.6(2)
N1 C1 C11 114.9(2)
C1 C2 C12 123.0(2)
C1 C2 C3 119.0(2)
C12 C2 C3 117.9(2)
N2 C3 C2 108.0(2)
N2 C3 C15 109.7(2)
C2 C3 C15 113.4(2)
N2 C3 H3 108.5
C2 C3 H3 108.5
C15 C3 H3 108.5
N2 C4 N1 114.7(2)
N2 C4 S1 122.43(18)
N1 C4 S1 122.86(18)
C10 C5 C6 119.1(2)
C10 C5 N1 119.7(2)
C6 C5 N1 121.2(2)
C7 C6 C5 120.7(3)
C7 C6 Cl1 119.6(2)
C5 C6 Cl1 119.7(2)
C8 C7 C6 119.5(3)
C8 C7 H7 120.2
C6 C7 H7 120.2
C7 C8 C9 120.2(3)
C7 C8 H8 119.9
C9 C8 H8 119.9
C8 C9 C10 120.4(3)
C8 C9 H9 119.8
C10 C9 H9 119.8
C5 C10 C9 120.0(3)
C5 C10 H10 120.0
C9 C10 H10 120.0
C1 C11 H11A 109.5
C1 C11 H11B 109.5
H11A C11 H11B 109.5
C1 C11 H11C 109.5
H11A C11 H11C 109.5
H11B C11 H11C 109.5
O1 C12 O2 121.7(3)
O1 C12 C2 128.1(3)
O2 C12 C2 110.1(2)
O2 C13 C14 107.0(3)
O2 C13 H13A 110.3
C14 C13 H13A 110.3
O2 C13 H13B 110.3
C14 C13 H13B 110.3
H13A C13 H13B 108.6
C13 C14 H14A 109.5
C13 C14 H14B 109.5
H14A C14 H14B 109.5
C13 C14 H14C 109.5
H14A C14 H14C 109.5
H14B C14 H14C 109.5
C3 C15 H15A 109.5
C3 C15 H15B 109.5
H15A C15 H15B 109.5
C3 C15 H15C 109.5
H15A C15 H15C 109.5
H15B C15 H15C 109.5

loop_
_geom_bond_atom_site_label_1
_geom_bond_atom_site_label_2
_geom_bond_site_symmetry_2
_geom_bond_distance
_geom_bond_publ_flag
Cl1 C6 . 1.723(3) ?
S1 C4 . 1.680(2) yes
O1 C12 . 1.203(3) yes
O2 C12 . 1.349(3) yes
O2 C13 . 1.447(3) yes
N1 C4 . 1.385(3) yes
N1 C1 . 1.428(3) yes
N1 C5 . 1.440(3) yes
N2 C4 . 1.324(3) yes
N2 C3 . 1.463(3) yes
N2 H2 . 0.8600 ?
C1 C2 . 1.341(4) yes
C1 C11 . 1.509(3) ?
C2 C12 . 1.475(4) yes
C2 C3 . 1.506(4) yes
C3 C15 . 1.516(4) ?
C3 H3 . 0.9800 ?
C5 C10 . 1.380(4) ?
C5 C6 . 1.393(4) ?
C6 C7 . 1.384(4) ?
C7 C8 . 1.375(5) ?
C7 H7 . 0.9300 ?
C8 C9 . 1.376(5) ?
C8 H8 . 0.9300 ?
C9 C10 . 1.386(4) ?
C9 H9 . 0.9300 ?
C10 H10 . 0.9300 ?
C11 H11A . 0.9600 ?
C11 H11B . 0.9600 ?
C11 H11C . 0.9600 ?
C13 C14 . 1.497(5) ?
C13 H13A . 0.9700 ?
C13 H13B . 0.9700 ?
C14 H14A . 0.9600 ?
C14 H14B . 0.9600 ?
C14 H14C . 0.9600 ?
C15 H15A . 0.9600 ?
C15 H15B . 0.9600 ?
C15 H15C . 0.9600 ?

loop_
_geom_hbond_atom_site_label_D
_geom_hbond_atom_site_label_H
_geom_hbond_atom_site_label_A
_geom_hbond_site_symmetry_A
_geom_hbond_distance_DH
_geom_hbond_distance_HA
_geom_hbond_distance_DA
_geom_hbond_angle_DHA
_geom_hbond_publ_flag
C11 H11A O1 1_555 0.96 2.17 2.912(4) 133 yes
N2 H2 S1 5_556 0.86 2.64 3.436(2) 154 yes

loop_
_geom_torsion_atom_site_label_1
_geom_torsion_atom_site_label_2
_geom_torsion_atom_site_label_3
_geom_torsion_atom_site_label_4
_geom_torsion
_geom_torsion_publ_flag
C4 N1 C1 C2 20.0(4) yes
C5 N1 C1 C2 -164.7(2) ?
C4 N1 C1 C11 -160.0(2) ?
C5 N1 C1 C11 15.3(3) ?
N1 C1 C2 C12 177.9(2) ?
C11 C1 C2 C12 -2.1(4) ?
N1 C1 C2 C3 3.1(4) yes
C11 C1 C2 C3 -177.0(3) ?
C4 N2 C3 C2 44.1(3) yes
C4 N2 C3 C15 -80.0(3) ?
C1 C2 C3 N2 -30.9(3) yes
C12 C2 C3 N2 154.0(2) ?
C1 C2 C3 C15 90.9(3) ?
C12 C2 C3 C15 -84.2(3) ?
C3 N2 C4 N1 -24.9(4) yes
C3 N2 C4 S1 154.9(2) ?
C1 N1 C4 N2 -9.5(4) yes
C5 N1 C4 N2 175.2(2) ?
C1 N1 C4 S1 170.76(19) ?
C5 N1 C4 S1 -4.5(3) ?
C4 N1 C5 C10 -101.8(3) ?
C1 N1 C5 C10 82.8(3) ?
C4 N1 C5 C6 80.6(3) ?
C1 N1 C5 C6 -94.8(3) ?
C10 C5 C6 C7 2.5(4) ?
N1 C5 C6 C7 -179.9(2) ?
C10 C5 C6 Cl1 -176.9(2) ?
N1 C5 C6 Cl1 0.7(3) ?
C5 C6 C7 C8 -2.0(4) ?
Cl1 C6 C7 C8 177.4(2) ?
C6 C7 C8 C9 0.1(5) ?
C7 C8 C9 C10 1.3(5) ?
C6 C5 C10 C9 -1.2(4) ?
N1 C5 C10 C9 -178.8(2) ?
C8 C9 C10 C5 -0.7(5) ?
C13 O2 C12 O1 -4.3(4) ?
C13 O2 C12 C2 173.3(3) ?
C1 C2 C12 O1 11.6(5) ?
C3 C2 C12 O1 -173.5(3) ?
C1 C2 C12 O2 -165.8(3) ?
C3 C2 C12 O2 9.1(3) ?
C12 O2 C13 C14 175.5(3) ?
